data_7702931
loop_
_publ_author_name
'Yang, Ping'
'Zhang, Dan-Dan'
'Wang, Zi-Zhou'
'Liu, Hui-Zhong'
'Shi, Qingshan'
'Xie, Xiao-Bao'

_publ_section_title
;
 Copper(II) complexes with NNO ligands: synthesis, crystal structures, DNA
 cleavage, and anticancer activities
;
_journal_name_full 'Dalton Transactions'
_journal_paper_doi 10.1039/C9DT03746B
_journal_year 2019
_chemical_formula_moiety 'C26 H22 Cu N8 O4, 2(C3 H7 N O)'
_chemical_formula_sum 'C32 H36 Cu N10 O6'
_chemical_formula_weight 720.25
_space_group_crystal_system orthorhombic
_space_group_IT_number 60
_space_group_name_Hall '-P 2n 2ab'
_space_group_name_H-M_alt 'P b c n'
_atom_sites_solution_hydrogens geom
_audit_block_doi 10.5517/ccdc.csd.cc22499v
_audit_creation_method SHELXL-2018/3
_audit_update_record
;
2019-11-25 deposited with the CCDC.	2019-11-25 downloaded from the CCDC.
;
_cell_angle_alpha 90
_cell_angle_beta 90
_cell_angle_gamma 90
_cell_formula_units_Z 4
_cell_length_a 11.7488(3)
_cell_length_b 9.2765(3)
_cell_length_c 31.8767(8)
_cell_measurement_reflns_used 4325
_cell_measurement_temperature 298(2)
_cell_measurement_theta_max 62.9290
_cell_measurement_theta_min 4.6460
_cell_volume 3474.17(17)
_computing_cell_refinement
;
CrysAlisPro, Agilent Technologies,
Version 1.171.37.35 (release 13-08-2014 CrysAlis171 .NET)
(compiled Aug 13 2014,18:06:01)
;
_computing_data_collection
;
CrysAlisPro, Agilent Technologies,
Version 1.171.37.35 (release 13-08-2014 CrysAlis171 .NET)
(compiled Aug 13 2014,18:06:01)
;
_computing_data_reduction
;
CrysAlisPro, Agilent Technologies,
Version 1.171.37.35 (release 13-08-2014 CrysAlis171 .NET)
(compiled Aug 13 2014,18:06:01)
;
_computing_molecular_graphics 'Bruker SHELXTL'
_computing_publication_material 'Bruker SHELXTL'
_computing_structure_refinement 'SHELXL-2018/3 (Sheldrick, 2018)'
_computing_structure_solution 'Bruker SHELXTL'
_diffrn_ambient_temperature 298(2)
_diffrn_detector_area_resol_mean 16.0288
_diffrn_measured_fraction_theta_full 0.994
_diffrn_measured_fraction_theta_max 0.994
_diffrn_measurement_device_type 'Xcalibur, Sapphire3, Gemini ultra'
_diffrn_measurement_method '\w scans'
_diffrn_radiation_type CuK\a
_diffrn_radiation_wavelength 1.54178
_diffrn_reflns_av_R_equivalents 0.0245
_diffrn_reflns_av_unetI/netI 0.0203
_diffrn_reflns_Laue_measured_fraction_full 0.994
_diffrn_reflns_Laue_measured_fraction_max 0.994
_diffrn_reflns_limit_h_max 13
_diffrn_reflns_limit_h_min -13
_diffrn_reflns_limit_k_max 10
_diffrn_reflns_limit_k_min -10
_diffrn_reflns_limit_l_max 36
_diffrn_reflns_limit_l_min -22
_diffrn_reflns_number 10979
_diffrn_reflns_point_group_measured_fraction_full 0.994
_diffrn_reflns_point_group_measured_fraction_max 0.994
_diffrn_reflns_theta_full 62.768
_diffrn_reflns_theta_max 62.768
_diffrn_reflns_theta_min 4.676
_diffrn_source 'sealed X-ray tube'
_exptl_absorpt_coefficient_mu 1.373
_exptl_absorpt_correction_T_max 1.00000
_exptl_absorpt_correction_T_min 0.83481
_exptl_absorpt_correction_type multi-scan
_exptl_absorpt_process_details
;
CrysAlisPro, Agilent Technologies,
Version 1.171.37.35 (release 13-08-2014 CrysAlis171 .NET)
(compiled Aug 13 2014,18:06:01)
Empirical absorption correction using spherical harmonics,
 implemented in SCALE3 ABSPACK scaling algorithm.
;
_exptl_crystal_colour orange
_exptl_crystal_density_diffrn 1.377
_exptl_crystal_description block
_exptl_crystal_F_000 1500
_exptl_crystal_size_max 0.500
_exptl_crystal_size_mid 0.400
_exptl_crystal_size_min 0.400
_refine_diff_density_max 0.247
_refine_diff_density_min -0.353
_refine_diff_density_rms 0.040
_refine_ls_extinction_coef 0.00087(12)
_refine_ls_extinction_expression Fc^*^=kFc[1+0.001xFc^2^\l^3^/sin(2\q)]^-1/4^
_refine_ls_extinction_method 'SHELXL-2018/3 (Sheldrick 2018)'
_refine_ls_goodness_of_fit_ref 1.065
_refine_ls_hydrogen_treatment constr
_refine_ls_matrix_type full
_refine_ls_number_parameters 265
_refine_ls_number_reflns 2781
_refine_ls_number_restraints 14
_refine_ls_restrained_S_all 1.070
_refine_ls_R_factor_all 0.0434
_refine_ls_R_factor_gt 0.0362
_refine_ls_shift/su_max 0.000
_refine_ls_shift/su_mean 0.000
_refine_ls_structure_factor_coef Fsqd
_refine_ls_weighting_details 'w=1/[\s^2^(Fo^2^)+(0.0610P)^2^+0.8320P] where P=(Fo^2^+2Fc^2^)/3'
_refine_ls_weighting_scheme calc
_refine_ls_wR_factor_gt 0.0992
_refine_ls_wR_factor_ref 0.1057
_reflns_Friedel_coverage 0.000
_reflns_number_gt 2363
_reflns_number_total 2781
_reflns_threshold_expression 'I > 2\s(I)'
_cod_data_source_file c9dt03746b1.cif
_cod_data_source_block cu23
_cod_database_code 7702931
_shelx_shelxl_version_number 2018/3
_shelx_space_group_comment
;
The symmetry employed for this shelxl refinement is uniquely defined
by the following loop, which should always be used as a source of
symmetry information in preference to the above space-group names.
They are only intended as comments.
;
_shelx_estimated_absorpt_t_min 0.547
_shelx_estimated_absorpt_t_max 0.610

loop_
_space_group_symop_operation_xyz
'x, y, z'
'-x+1/2, -y+1/2, z+1/2'
'-x, y, -z+1/2'
'x+1/2, -y+1/2, -z'
'-x, -y, -z'
'x-1/2, y-1/2, -z-1/2'
'x, -y, z-1/2'
'-x-1/2, y-1/2, z'

loop_
_atom_site_label
_atom_site_type_symbol
_atom_site_fract_x
_atom_site_fract_y
_atom_site_fract_z
_atom_site_U_iso_or_equiv
_atom_site_adp_type
_atom_site_occupancy
_atom_site_site_symmetry_order
_atom_site_calc_flag
_atom_site_refinement_flags_posn
_atom_site_refinement_flags_adp
_atom_site_refinement_flags_occupancy
_atom_site_disorder_assembly
_atom_site_disorder_group
C1 C 1.0180(2) -0.1334(3) 0.32133(9) 0.0640(6) Uani 1 1 d . . . . .
H1 H 0.939152 -0.131231 0.323777 0.077 Uiso 1 1 calc R U . . .
C2 C 1.0792(3) -0.2222(3) 0.34698(9) 0.0748(8) Uani 1 1 d . . . . .
H2 H 1.040870 -0.277992 0.366655 0.090 Uiso 1 1 calc R U . . .
C3 C 1.2426(2) -0.1479(2) 0.31623(7) 0.0576(6) Uani 1 1 d . . . . .
H3 H 1.321413 -0.151613 0.313710 0.069 Uiso 1 1 calc R U . . .
C4 C 1.18229(16) -0.0560(2) 0.29026(6) 0.0434(4) Uani 1 1 d . . . . .
C5 C 0.76659(17) 0.0355(2) 0.24218(6) 0.0433(5) Uani 1 1 d . . . . .
C6 C 0.64188(19) 0.0406(3) 0.24955(7) 0.0561(6) Uani 1 1 d . . . . .
H6A H 0.627396 0.067317 0.278150 0.084 Uiso 1 1 calc R U . . .
H6B H 0.609544 -0.052602 0.244129 0.084 Uiso 1 1 calc R U . . .
H6C H 0.608049 0.110372 0.231131 0.084 Uiso 1 1 calc R U . . .
C7 C 0.88857(16) 0.2532(2) 0.31614(6) 0.0432(4) Uani 1 1 d . . . . .
C8 C 0.86318(18) 0.3260(2) 0.35674(6) 0.0481(5) Uani 1 1 d . . . . .
C9 C 0.9425(2) 0.4186(2) 0.37396(7) 0.0570(6) Uani 1 1 d . . . . .
H9 H 1.009647 0.437708 0.359540 0.068 Uiso 1 1 calc R U . . .
C10 C 0.9231(3) 0.4835(3) 0.41252(7) 0.0670(7) Uani 1 1 d . . . . .
C11 C 0.8240(3) 0.4549(3) 0.43376(8) 0.0794(8) Uani 1 1 d . . . . .
H11 H 0.810147 0.498425 0.459532 0.095 Uiso 1 1 calc R U . . .
C12 C 0.7454(3) 0.3617(4) 0.41690(9) 0.0799(8) Uani 1 1 d . . . . .
H12 H 0.678852 0.342119 0.431645 0.096 Uiso 1 1 calc R U . . .
C13 C 0.7632(2) 0.2967(3) 0.37845(8) 0.0637(6) Uani 1 1 d . . . . .
H13 H 0.709164 0.234346 0.367270 0.076 Uiso 1 1 calc R U . . .
Cu1 Cu 1.000000 0.11125(4) 0.250000 0.04277(18) Uani 1 2 d S T P . .
N1 N 1.06792(14) -0.0508(2) 0.29320(6) 0.0503(4) Uani 1 1 d . . . . .
N2 N 1.1921(2) -0.2313(2) 0.34471(7) 0.0737(6) Uani 1 1 d . . . . .
N3 N 0.83857(14) 0.10945(17) 0.26406(6) 0.0423(4) Uani 1 1 d . . . . .
N4 N 0.80109(14) 0.18758(18) 0.29787(5) 0.0472(4) Uani 1 1 d . . . . .
O1 O 0.98987(11) 0.25672(17) 0.30229(5) 0.0490(4) Uani 1 1 d . . . . .
O2 O 1.0059(2) 0.5729(3) 0.42745(7) 0.0978(8) Uani 1 1 d . . . . .
H2A H 0.986322 0.605549 0.450241 0.147 Uiso 1 1 calc R U . . .
N5 N 0.4024(3) 0.6578(3) 0.44848(8) 0.0915(8) Uani 0.788(11) 1 d . . P A 1
O3 O 0.4591(8) 0.7701(9) 0.50604(18) 0.144(3) Uani 0.788(11) 1 d . U P A 1
C14 C 0.4660(7) 0.7145(7) 0.47480(14) 0.115(2) Uani 0.788(11) 1 d . . P A 1
H14 H 0.541540 0.709452 0.466174 0.139 Uiso 0.788(11) 1 calc R U P A 1
C15 C 0.2795(7) 0.6775(15) 0.4524(3) 0.195(5) Uani 0.788(11) 1 d . . P A 1
H15A H 0.262523 0.721392 0.478944 0.293 Uiso 0.788(11) 1 calc R U P A 1
H15B H 0.242334 0.585486 0.450677 0.293 Uiso 0.788(11) 1 calc R U P A 1
H15C H 0.252780 0.738483 0.430149 0.293 Uiso 0.788(11) 1 calc R U P A 1
C16 C 0.4361(9) 0.5806(8) 0.4111(2) 0.139(3) Uani 0.788(11) 1 d . . P A 1
H16A H 0.517589 0.581437 0.408756 0.208 Uiso 0.788(11) 1 calc R U P A 1
H16B H 0.403351 0.626184 0.386933 0.208 Uiso 0.788(11) 1 calc R U P A 1
H16C H 0.409831 0.482761 0.412835 0.208 Uiso 0.788(11) 1 calc R U P A 1
N5A N 0.4024(3) 0.6578(3) 0.44848(8) 0.0915(8) Uani 0.212(11) 1 d D . P A 2
O3A O 0.395(2) 0.812(2) 0.5017(6) 0.107(6) Uani 0.212(11) 1 d D U P A 2
C14A C 0.374(4) 0.747(4) 0.4725(10) 0.27(4) Uani 0.212(11) 1 d D . P A 2
H14A H 0.302597 0.777364 0.463818 0.325 Uiso 0.212(11) 1 calc R U P A 2
C15A C 0.340(5) 0.613(6) 0.4168(9) 0.24(3) Uani 0.212(11) 1 d . . P A 2
H15D H 0.329430 0.511022 0.418862 0.358 Uiso 0.212(11) 1 calc R U P A 2
H15E H 0.378616 0.635505 0.390975 0.358 Uiso 0.212(11) 1 calc R U P A 2
H15F H 0.267890 0.660886 0.417406 0.358 Uiso 0.212(11) 1 calc R U P A 2
C16A C 0.515(3) 0.569(3) 0.4460(13) 0.178(16) Uani 0.212(11) 1 d . . P A 2
H16D H 0.558085 0.599610 0.422154 0.268 Uiso 0.212(11) 1 calc R U P A 2
H16E H 0.496558 0.468342 0.443251 0.268 Uiso 0.212(11) 1 calc R U P A 2
H16F H 0.558142 0.583701 0.471115 0.268 Uiso 0.212(11) 1 calc R U P A 2

loop_
_atom_site_aniso_label
_atom_site_aniso_U_11
_atom_site_aniso_U_22
_atom_site_aniso_U_33
_atom_site_aniso_U_23
_atom_site_aniso_U_13
_atom_site_aniso_U_12
C1 0.0535(13) 0.0696(15) 0.0690(15) -0.0021(12) 0.0122(12) -0.0069(12)
C2 0.086(2) 0.0678(16) 0.0702(15) 0.0064(13) 0.0166(14) -0.0089(15)
C3 0.0498(12) 0.0583(12) 0.0646(13) 0.0001(11) -0.0057(11) 0.0102(11)
C4 0.0345(10) 0.0439(10) 0.0520(11) -0.0076(8) -0.0021(8) 0.0029(8)
C5 0.0312(10) 0.0435(10) 0.0552(11) 0.0069(8) -0.0015(8) -0.0008(8)
C6 0.0319(11) 0.0618(13) 0.0747(15) 0.0027(11) 0.0014(9) -0.0032(10)
C7 0.0373(10) 0.0425(10) 0.0498(10) 0.0036(8) 0.0056(8) 0.0018(8)
C8 0.0501(11) 0.0470(11) 0.0473(11) 0.0026(9) 0.0100(9) 0.0039(9)
C9 0.0653(14) 0.0550(12) 0.0506(12) -0.0026(10) 0.0136(11) -0.0063(11)
C10 0.0935(19) 0.0566(13) 0.0508(12) -0.0014(10) 0.0106(13) -0.0064(13)
C11 0.109(2) 0.0761(17) 0.0525(13) -0.0059(13) 0.0276(15) 0.0064(17)
C12 0.0766(18) 0.097(2) 0.0664(15) 0.0022(15) 0.0343(14) 0.0038(16)
C13 0.0545(13) 0.0747(15) 0.0620(13) 0.0028(12) 0.0156(11) -0.0009(12)
Cu1 0.0297(3) 0.0455(3) 0.0531(3) 0.000 -0.00113(15) 0.000
N1 0.0363(9) 0.0553(10) 0.0593(10) -0.0023(8) 0.0032(8) -0.0006(8)
N2 0.0868(16) 0.0675(13) 0.0668(13) 0.0127(10) -0.0017(12) 0.0094(12)
N3 0.0321(8) 0.0433(8) 0.0516(9) 0.0027(7) 0.0017(7) 0.0007(7)
N4 0.0358(8) 0.0504(9) 0.0555(10) -0.0022(8) 0.0068(7) -0.0015(7)
O1 0.0343(7) 0.0587(9) 0.0540(8) -0.0083(7) 0.0072(6) -0.0030(6)
O2 0.133(2) 0.0961(15) 0.0644(12) -0.0259(11) 0.0181(11) -0.0405(14)
N5 0.125(2) 0.0868(17) 0.0626(14) -0.0121(13) 0.0042(16) -0.0130(18)
O3 0.189(6) 0.163(6) 0.080(3) -0.054(3) 0.017(3) -0.050(5)
C14 0.141(5) 0.142(5) 0.063(3) -0.012(3) 0.011(3) -0.065(5)
C15 0.127(6) 0.337(16) 0.121(6) 0.022(7) -0.009(5) 0.012(8)
C16 0.218(10) 0.106(4) 0.091(4) -0.036(3) 0.035(6) -0.021(5)
N5A 0.125(2) 0.0868(17) 0.0626(14) -0.0121(13) 0.0042(16) -0.0130(18)
O3A 0.148(14) 0.103(9) 0.070(8) -0.017(7) 0.019(9) -0.006(9)
C14A 0.28(7) 0.12(2) 0.41(9) -0.06(4) 0.27(7) -0.06(3)
C15A 0.30(6) 0.34(6) 0.074(17) -0.04(2) -0.02(3) -0.06(5)
C16A 0.22(4) 0.14(2) 0.17(3) -0.01(2) 0.00(2) 0.07(2)

loop_
_atom_type_symbol
_atom_type_description
_atom_type_scat_dispersion_real
_atom_type_scat_dispersion_imag
_atom_type_scat_source
C C 0.0181 0.0091 'International Tables Vol C Tables 4.2.6.8 and 6.1.1.4'
H H 0.0000 0.0000 'International Tables Vol C Tables 4.2.6.8 and 6.1.1.4'
N N 0.0311 0.0180 'International Tables Vol C Tables 4.2.6.8 and 6.1.1.4'
O O 0.0492 0.0322 'International Tables Vol C Tables 4.2.6.8 and 6.1.1.4'
Cu Cu -1.9646 0.5888 'International Tables Vol C Tables 4.2.6.8 and 6.1.1.4'

loop_
_geom_angle_atom_site_label_1
_geom_angle_atom_site_label_2
_geom_angle_atom_site_label_3
_geom_angle
_geom_angle_site_symmetry_1
_geom_angle_site_symmetry_3
N1 C1 C2 121.6(2) . .
N2 C2 C1 122.1(2) . .
N2 C3 C4 122.5(2) . .
N1 C4 C3 119.4(2) . .
N1 C4 C5 115.88(18) . 3_755
C3 C4 C5 124.67(19) . 3_755
N3 C5 C4 114.80(17) . 3_755
N3 C5 C6 122.90(19) . .
C4 C5 C6 122.29(18) 3_755 .
O1 C7 N4 125.76(18) . .
O1 C7 C8 118.56(18) . .
N4 C7 C8 115.68(17) . .
C9 C8 C13 119.6(2) . .
C9 C8 C7 119.47(18) . .
C13 C8 C7 120.9(2) . .
C8 C9 C10 120.8(2) . .
O2 C10 C11 123.4(2) . .
O2 C10 C9 117.1(2) . .
C11 C10 C9 119.5(3) . .
C10 C11 C12 119.9(2) . .
C11 C12 C13 121.3(2) . .
C12 C13 C8 119.0(3) . .
N3 Cu1 N3 179.02(10) . 3_755
N3 Cu1 O1 76.88(6) . .
N3 Cu1 O1 103.75(6) 3_755 .
N3 Cu1 O1 103.75(6) . 3_755
N3 Cu1 O1 76.88(6) 3_755 3_755
O1 Cu1 O1 102.16(9) . 3_755
N3 Cu1 N1 77.53(7) . 3_755
N3 Cu1 N1 101.78(7) 3_755 3_755
O1 Cu1 N1 154.07(5) . 3_755
O1 Cu1 N1 87.90(6) 3_755 3_755
N3 Cu1 N1 101.79(7) . .
N3 Cu1 N1 77.53(7) 3_755 .
O1 Cu1 N1 87.90(6) . .
O1 Cu1 N1 154.07(5) 3_755 .
N1 Cu1 N1 93.28(9) 3_755 .
C1 N1 C4 118.0(2) . .
C1 N1 Cu1 131.72(16) . .
C4 N1 Cu1 110.15(14) . .
C2 N2 C3 116.4(2) . .
C5 N3 N4 119.62(16) . .
C5 N3 Cu1 121.13(14) . .
N4 N3 Cu1 119.25(13) . .
C7 N4 N3 109.76(15) . .
C7 O1 Cu1 107.79(13) . .
C14 N5 C16 127.1(6) . .
C14 N5 C15 119.0(7) . .
C16 N5 C15 113.8(6) . .
O3 C14 N5 138.6(9) . .
C14A N5A C15A 124(4) . .
C14A N5A C16A 130(3) . .
C15A N5A C16A 105(3) . .
O3A C14A N5A 148(5) . .

loop_
_geom_bond_atom_site_label_1
_geom_bond_atom_site_label_2
_geom_bond_distance
_geom_bond_site_symmetry_2
C1 N1 1.317(3) .
C1 C2 1.365(4) .
C2 N2 1.331(4) .
C3 N2 1.332(3) .
C3 C4 1.384(3) .
C4 N1 1.348(3) .
C4 C5 1.466(3) 3_755
C5 N3 1.293(3) .
C5 C6 1.485(3) .
C7 O1 1.270(2) .
C7 N4 1.329(3) .
C7 C8 1.490(3) .
C8 C9 1.382(3) .
C8 C13 1.390(3) .
C9 C10 1.387(3) .
C10 O2 1.364(3) .
C10 C11 1.373(4) .
C11 C12 1.375(5) .
C12 C13 1.382(4) .
Cu1 N3 1.9489(16) .
Cu1 N3 1.9489(16) 3_755
Cu1 O1 2.1479(15) .
Cu1 O1 2.1480(15) 3_755
Cu1 N1 2.1890(18) 3_755
Cu1 N1 2.1890(18) .
N3 N4 1.372(2) .
N5 C14 1.240(6) .
N5 C16 1.445(7) .
N5 C15 1.462(8) .
O3 C14 1.125(8) .
N5A C14A 1.17(3) .
N5A C15A 1.31(4) .
N5A C16A 1.56(3) .
O3A C14A 1.14(2) .

loop_
_geom_hbond_atom_site_label_D
_geom_hbond_atom_site_label_H
_geom_hbond_atom_site_label_A
_geom_hbond_distance_DH
_geom_hbond_distance_HA
_geom_hbond_distance_DA
_geom_hbond_angle_DHA
_geom_hbond_site_symmetry_A
_geom_hbond_publ_flag
C2 H2 O2 0.93 2.42 3.307(4) 160.4 1_545 yes
C3 H3 O1 0.93 2.40 3.295(3) 160.9 8_855 yes

loop_
_geom_torsion_atom_site_label_1
_geom_torsion_atom_site_label_2
_geom_torsion_atom_site_label_3
_geom_torsion_atom_site_label_4
_geom_torsion
_geom_torsion_site_symmetry_1
_geom_torsion_site_symmetry_4
N1 C1 C2 N2 -0.7(4) . .
N2 C3 C4 N1 -0.8(3) . .
N2 C3 C4 C5 -178.6(2) . 3_755
O1 C7 C8 C9 12.9(3) . .
N4 C7 C8 C9 -168.0(2) . .
O1 C7 C8 C13 -164.0(2) . .
N4 C7 C8 C13 15.0(3) . .
C13 C8 C9 C10 -0.4(4) . .
C7 C8 C9 C10 -177.5(2) . .
C8 C9 C10 O2 179.6(2) . .
C8 C9 C10 C11 0.1(4) . .
O2 C10 C11 C12 -179.0(3) . .
C9 C10 C11 C12 0.4(4) . .
C10 C11 C12 C13 -0.7(5) . .
C11 C12 C13 C8 0.4(4) . .
C9 C8 C13 C12 0.2(4) . .
C7 C8 C13 C12 177.2(2) . .
C2 C1 N1 C4 0.0(4) . .
C2 C1 N1 Cu1 -175.95(19) . .
C3 C4 N1 C1 0.7(3) . .
C5 C4 N1 C1 178.6(2) 3_755 .
C3 C4 N1 Cu1 177.50(16) . .
C5 C4 N1 Cu1 -4.6(2) 3_755 .
C1 C2 N2 C3 0.6(4) . .
C4 C3 N2 C2 0.1(4) . .
C4 C5 N3 N4 -173.60(16) 3_755 .
C6 C5 N3 N4 5.6(3) . .
C4 C5 N3 Cu1 6.1(2) 3_755 .
C6 C5 N3 Cu1 -174.76(16) . .
O1 C7 N4 N3 6.9(3) . .
C8 C7 N4 N3 -172.01(16) . .
C5 N3 N4 C7 179.06(17) . .
Cu1 N3 N4 C7 -0.6(2) . .
N4 C7 O1 Cu1 -8.8(2) . .
C8 C7 O1 Cu1 170.07(14) . .
C16 N5 C14 O3 -174.2(10) . .
C15 N5 C14 O3 11.0(14) . .
C15A N5A C14A O3A 179(5) . .
C16A N5A C14A O3A -1(8) . .
